data_4086853
loop_
_publ_author_name
'Tate, Brandon K.'
'Jordan, Abraham J.'
'Bacsa, John'
'Sadighi, Joseph P.'

_publ_section_title
;
 Stable Mono- and Dinuclear Organosilver Complexes
;
_journal_issue 5
_journal_name_full Organometallics
_journal_page_first 964
_journal_paper_doi 10.1021/acs.organomet.6b00771
_journal_volume 36
_journal_year 2016
_chemical_formula_moiety 'C28 H41 Ag N2'
_chemical_formula_sum 'C28 H41 Ag N2'
_chemical_formula_weight 513.50
_space_group_crystal_system orthorhombic
_space_group_IT_number 56
_space_group_name_Hall '-P 2ab 2ac'
_space_group_name_H-M_alt 'P c c n'
_symmetry_space_group_name_Hall '-P 2ab 2ac'
_symmetry_space_group_name_H-M 'P c c n'
_atom_sites_solution_hydrogens geom
_atom_sites_solution_primary dual
_audit_creation_date 2016-09-22
_audit_creation_method
;
Olex2 1.2-dev
(compiled 2016.08.25 svn.r3337 for OlexSys, GUI svn.r5221)
;
_cell_angle_alpha 90
_cell_angle_beta 90
_cell_angle_gamma 90
_cell_formula_units_Z 4
_cell_length_a 10.9650(4)
_cell_length_b 12.6078(3)
_cell_length_c 19.5211(6)
_cell_measurement_reflns_used 18847
_cell_measurement_temperature 100(2)
_cell_measurement_theta_max 32.3060
_cell_measurement_theta_min 1.6550
_cell_volume 2698.69(14)
_computing_cell_refinement 'CrysAlisPro 1.171.38.41 (Rigaku OD, 2015)'
_computing_data_collection 'APEX2 v2014.11 (Bruker, 2014)'
_computing_data_reduction 'CrysAlisPro 1.171.38.41 (Rigaku OD, 2015)'
_computing_molecular_graphics 'Olex2 (Dolomanov et al., 2009)'
_computing_publication_material 'Olex2 (Dolomanov et al., 2009)'
_computing_structure_refinement 'SHELXL-2014/7 (Sheldrick, 2014)'
_computing_structure_solution 'SHELXT-2014/4 (Sheldrick, 2015)'
_diffrn_ambient_temperature 100(2)
_diffrn_detector 'CCD plate'
_diffrn_detector_area_resol_mean 512
_diffrn_measured_fraction_theta_full 1.000
_diffrn_measured_fraction_theta_max 1.000
_diffrn_measurement_details
;
List of Runs (angles in degrees, time in seconds):

  # Type    Start    End  Width  t~exp~   \w     \q     \k     \f   Frames
--------------------------------------------------------------------------
  1  \w     -8.76 199.24   1.00   20.00    --   31.76  73.80 -38.21  208
  2  \w     -8.76 199.24   1.00   20.00    --   31.76  73.80  43.29  208
  3  \w     -8.76 199.24   1.00   20.00    --   31.76  73.80 -66.74  208
;
_diffrn_measurement_device 'abstract diffractometer'
_diffrn_measurement_device_type 'APEX2 Mo source'
_diffrn_measurement_method '\w scans'
_diffrn_orient_matrix_type 'CrysAlisPro convention (1999,Acta A55,543-557)'
_diffrn_orient_matrix_UB_11 -0.0397090000
_diffrn_orient_matrix_UB_12 0.0418251000
_diffrn_orient_matrix_UB_13 0.0096291000
_diffrn_orient_matrix_UB_21 0.0176803000
_diffrn_orient_matrix_UB_22 -0.0064596000
_diffrn_orient_matrix_UB_23 0.0346927000
_diffrn_orient_matrix_UB_31 0.0478763000
_diffrn_orient_matrix_UB_32 0.0371196000
_diffrn_orient_matrix_UB_33 -0.0048210000
_diffrn_radiation_monochromator graphite
_diffrn_radiation_probe x-ray
_diffrn_radiation_type MoK\a
_diffrn_radiation_wavelength 0.71073
_diffrn_reflns_av_R_equivalents 0.0683
_diffrn_reflns_av_unetI/netI 0.0314
_diffrn_reflns_Laue_measured_fraction_full 1.000
_diffrn_reflns_Laue_measured_fraction_max 1.000
_diffrn_reflns_limit_h_max 15
_diffrn_reflns_limit_h_min -13
_diffrn_reflns_limit_k_max 17
_diffrn_reflns_limit_k_min -17
_diffrn_reflns_limit_l_max 26
_diffrn_reflns_limit_l_min -27
_diffrn_reflns_number 32554
_diffrn_reflns_point_group_measured_fraction_full 1.000
_diffrn_reflns_point_group_measured_fraction_max 1.000
_diffrn_reflns_theta_full 26.000
_diffrn_reflns_theta_max 29.567
_diffrn_reflns_theta_min 2.087
_diffrn_source 'fine-focus sealed X-ray tube'
_diffrn_source_current 35
_diffrn_source_type 'Enhance (Mo) X-ray Source'
_diffrn_source_voltage 45
_exptl_absorpt_coefficient_mu 0.763
_exptl_absorpt_correction_T_max 0.64200
_exptl_absorpt_correction_T_min 0.63435
_exptl_absorpt_correction_type sphere
_exptl_absorpt_process_details
;
CrysAlisPro 1.171.38.41 (Rigaku Oxford Diffraction, 2015)
Spherical absorption correction
 using equivalent radius and absorption coefficient.
Empirical absorption correction using spherical harmonics,
 implemented in SCALE3 ABSPACK scaling algorithm.
;
_exptl_crystal_colour colourless
_exptl_crystal_colour_primary colourless
_exptl_crystal_density_diffrn 1.264
_exptl_crystal_description block
_exptl_crystal_F_000 1080
_exptl_crystal_recrystallization_method 'The material was recrystallised from a mixture of THF and pentane by ---'
_exptl_crystal_size_max 0.386
_exptl_crystal_size_mid 0.219
_exptl_crystal_size_min 0.145
_refine_diff_density_max 1.599
_refine_diff_density_min -0.284
_refine_diff_density_rms 0.106
_refine_ls_extinction_method none
_refine_ls_goodness_of_fit_ref 1.087
_refine_ls_hydrogen_treatment constr
_refine_ls_matrix_type full
_refine_ls_number_parameters 147
_refine_ls_number_reflns 3796
_refine_ls_number_restraints 0
_refine_ls_restrained_S_all 1.087
_refine_ls_R_factor_all 0.0629
_refine_ls_R_factor_gt 0.0468
_refine_ls_shift/su_max 0.000
_refine_ls_shift/su_mean 0.000
_refine_ls_structure_factor_coef Fsqd
_refine_ls_weighting_details 'w=1/[\s^2^(Fo^2^)+(0.0515P)^2^+2.7813P] where P=(Fo^2^+2Fc^2^)/3'
_refine_ls_weighting_scheme calc
_refine_ls_wR_factor_gt 0.1019
_refine_ls_wR_factor_ref 0.1091
_reflns_Friedel_coverage 0.000
_reflns_number_gt 2980
_reflns_number_total 3796
_reflns_threshold_expression 'I > 2\s(I)'
_cod_data_source_file om6b00771_si_001.cif
_cod_data_source_block sipragme
_cod_depositor_comments 'Adding full bibliography for 4086853--4086857.cif.'
_cod_original_cell_volume 2698.69(13)
_cod_database_code 4086853
_chemical_oxdiff_formula C28H41AgN2
_shelx_space_group_comment
;
The symmetry employed for this shelxl refinement is uniquely defined
by the following loop, which should always be used as a source of
symmetry information in preference to the above space-group names.
They are only intended as comments.
;
_shelx_estimated_absorpt_t_max 0.897
_shelx_estimated_absorpt_t_min 0.757
_reflns_odcompleteness_completeness 99.97
_reflns_odcompleteness_iscentric 1
_reflns_odcompleteness_theta 26.32
_olex2_refinement_description
;
1. Fixed Uiso
 At 1.2 times of:
  All C(H) groups, All C(H,H) groups
 At 1.5 times of:
  All C(H,H,H) groups
2. Others
 Fixed Sof: H1B(0.5) H1A(0.5) H1C(0.5)
3.a Ternary CH refined with riding coordinates:
 C10(H10), C13(H13)
3.b Secondary CH2 refined with riding coordinates:
 C3(H3A,H3B)
3.c Aromatic/amide H refined with riding coordinates:
 C7(H7), C6(H6), C8(H8)
3.d Idealised Me refined as rotating group:
 C1(H1B,H1A,H1C), C12(H12A,H12B,H12C), C14(H14A,H14B,H14C), C15(H15A,H15B,
 H15C), C11(H11A,H11B,H11C)
;
_shelx_shelxl_version_number 2014/7
_olex2_diffrn_ambient_temperature_device 'Oxford Cryosystems'
_olex2_exptl_crystal_mounting_method 'The crystal was mounted on a loop with paratone oil'
_olex2_submission_special_instructions 'No special instructions were received'
_oxdiff_exptl_absorpt_empirical_details
;
Empirical correction (ABSPACK) includes:
- Absorption correction using spherical harmonics
- Frame scaling
- Detector area scaling
;
_oxdiff_exptl_absorpt_empirical_full_max 2.527
_oxdiff_exptl_absorpt_empirical_full_min 0.716

loop_
_space_group_symop_operation_xyz
'x, y, z'
'-x+1/2, -y+1/2, z'
'x+1/2, -y, -z+1/2'
'-x, y+1/2, -z+1/2'
'-x, -y, -z'
'x-1/2, y-1/2, -z'
'-x-1/2, y, z-1/2'
'x, -y-1/2, z-1/2'

loop_
_atom_site_label
_atom_site_type_symbol
_atom_site_fract_x
_atom_site_fract_y
_atom_site_fract_z
_atom_site_U_iso_or_equiv
_atom_site_adp_type
_atom_site_occupancy
_atom_site_site_symmetry_order
_atom_site_calc_flag
_atom_site_refinement_flags_posn
_atom_site_refinement_flags_adp
_atom_site_refinement_flags_occupancy
_atom_site_disorder_assembly
_atom_site_disorder_group
Ag1 Ag 0.7500 0.2500 0.22699(2) 0.01741(9) Uani 1 2 d S T P . .
C1 C 0.7500 0.2500 0.3343(2) 0.0299(9) Uani 1 2 d S T P . .
H1B H 0.8279 0.2221 0.3510 0.045 Uiso 0.5 1 calc GR . . A -1
H1A H 0.6833 0.2052 0.3510 0.045 Uiso 0.5 1 calc GR . . A -1
H1C H 0.7388 0.3226 0.3510 0.045 Uiso 0.5 1 calc GR . . A -1
C10 C 0.6049(3) 0.0004(2) 0.10475(14) 0.0234(6) Uani 1 1 d . . . . .
H10 H 0.5936 0.0670 0.0776 0.028 Uiso 1 1 calc R . . . .
C2 C 0.7500 0.2500 0.11894(17) 0.0148(6) Uani 1 2 d S T P . .
N4 N 0.7813(2) 0.16875(15) 0.07896(10) 0.0158(4) Uani 1 1 d . . . . .
C7 C 0.9076(3) -0.1195(2) 0.15981(15) 0.0271(6) Uani 1 1 d . . . . .
H7 H 0.9358 -0.1840 0.1794 0.033 Uiso 1 1 calc R . . . .
C4 C 0.8252(2) 0.06878(17) 0.10475(12) 0.0150(5) Uani 1 1 d . . . . .
C3 C 0.7784(2) 0.19419(18) 0.00501(13) 0.0166(5) Uani 1 1 d . . . . .
H3A H 0.7272 0.1432 -0.0206 0.020 Uiso 1 1 calc R . . . .
H3B H 0.8615 0.1949 -0.0148 0.020 Uiso 1 1 calc R . . . .
C9 C 0.9505(2) 0.05632(19) 0.11629(13) 0.0192(5) Uani 1 1 d . . . . .
C13 C 1.0408(3) 0.1452(2) 0.10233(15) 0.0240(6) Uani 1 1 d . . . . .
H13 H 0.9963 0.2028 0.0775 0.029 Uiso 1 1 calc R . . . .
C5 C 0.7405(2) -0.01169(19) 0.11869(13) 0.0182(5) Uani 1 1 d . . . . .
C6 C 0.7852(3) -0.1056(2) 0.14744(15) 0.0258(6) Uani 1 1 d . . . . .
H6 H 0.7298 -0.1609 0.1587 0.031 Uiso 1 1 calc R . . . .
C8 C 0.9905(3) -0.0398(2) 0.14388(14) 0.0237(6) Uani 1 1 d . . . . .
H8 H 1.0751 -0.0509 0.1518 0.028 Uiso 1 1 calc R . . . .
C12 C 0.5547(3) -0.0912(2) 0.06182(17) 0.0332(7) Uani 1 1 d . . . . .
H12A H 0.6007 -0.0964 0.0189 0.050 Uiso 1 1 calc GR . . . .
H12B H 0.4684 -0.0783 0.0516 0.050 Uiso 1 1 calc GR . . . .
H12C H 0.5627 -0.1577 0.0875 0.050 Uiso 1 1 calc GR . . . .
C14 C 1.0885(3) 0.1918(3) 0.16979(17) 0.0325(7) Uani 1 1 d . . . . .
H14A H 1.0194 0.2121 0.1988 0.049 Uiso 1 1 calc GR . . . .
H14B H 1.1385 0.2544 0.1601 0.049 Uiso 1 1 calc GR . . . .
H14C H 1.1380 0.1385 0.1936 0.049 Uiso 1 1 calc GR . . . .
C15 C 1.1458(3) 0.1086(3) 0.05659(19) 0.0401(8) Uani 1 1 d . . . . .
H15A H 1.1926 0.0535 0.0803 0.060 Uiso 1 1 calc GR . . . .
H15B H 1.1991 0.1689 0.0464 0.060 Uiso 1 1 calc GR . . . .
H15C H 1.1129 0.0799 0.0138 0.060 Uiso 1 1 calc GR . . . .
C11 C 0.5333(3) 0.0132(3) 0.17169(17) 0.0390(8) Uani 1 1 d . . . . .
H11A H 0.5417 -0.0513 0.1993 0.058 Uiso 1 1 calc GR . . . .
H11B H 0.4470 0.0252 0.1612 0.058 Uiso 1 1 calc GR . . . .
H11C H 0.5655 0.0739 0.1973 0.058 Uiso 1 1 calc GR . . . .

loop_
_atom_site_aniso_label
_atom_site_aniso_U_11
_atom_site_aniso_U_22
_atom_site_aniso_U_33
_atom_site_aniso_U_23
_atom_site_aniso_U_13
_atom_site_aniso_U_12
Ag1 0.02190(15) 0.02056(14) 0.00976(13) 0.000 0.000 -0.00266(11)
C1 0.0246(19) 0.052(3) 0.0129(17) 0.000 0.000 -0.0203(19)
C10 0.0223(14) 0.0201(12) 0.0277(14) 0.0080(11) -0.0003(11) -0.0013(10)
C2 0.0183(15) 0.0129(13) 0.0132(15) 0.000 0.000 -0.0031(13)
N4 0.0260(11) 0.0114(9) 0.0101(9) 0.0004(7) 0.0017(8) 0.0032(8)
C7 0.0361(16) 0.0141(11) 0.0311(15) 0.0023(11) -0.0108(13) 0.0032(11)
C4 0.0234(13) 0.0092(10) 0.0124(11) -0.0005(8) -0.0002(9) 0.0021(9)
C3 0.0266(14) 0.0138(11) 0.0094(10) -0.0015(8) 0.0010(9) -0.0012(9)
C9 0.0240(14) 0.0149(11) 0.0185(12) -0.0047(9) -0.0056(10) -0.0001(9)
C13 0.0240(14) 0.0180(12) 0.0302(15) -0.0043(10) -0.0012(11) -0.0035(10)
C5 0.0236(13) 0.0148(10) 0.0164(11) 0.0017(9) -0.0017(10) -0.0006(10)
C6 0.0384(16) 0.0114(11) 0.0277(15) 0.0054(10) -0.0042(12) -0.0039(10)
C8 0.0226(14) 0.0192(12) 0.0294(14) -0.0040(10) -0.0086(11) 0.0035(10)
C12 0.0295(16) 0.0323(15) 0.0379(17) 0.0065(13) -0.0113(13) -0.0028(12)
C14 0.0228(15) 0.0344(16) 0.0403(18) -0.0140(14) -0.0002(13) -0.0079(12)
C15 0.0400(19) 0.0345(17) 0.046(2) -0.0150(15) 0.0175(16) -0.0127(14)
C11 0.0298(17) 0.0456(19) 0.0416(19) 0.0043(15) 0.0095(14) -0.0033(14)

loop_
_atom_type_symbol
_atom_type_description
_atom_type_scat_dispersion_real
_atom_type_scat_dispersion_imag
_atom_type_scat_source
C C 0.0033 0.0016 'International Tables Vol C Tables 4.2.6.8 and 6.1.1.4'
H H 0.0000 0.0000 'International Tables Vol C Tables 4.2.6.8 and 6.1.1.4'
Ag Ag -0.8971 1.1015 'International Tables Vol C Tables 4.2.6.8 and 6.1.1.4'
N N 0.0061 0.0033 'International Tables Vol C Tables 4.2.6.8 and 6.1.1.4'

loop_
_geom_angle_atom_site_label_1
_geom_angle_atom_site_label_2
_geom_angle_atom_site_label_3
_geom_angle
_geom_angle_site_symmetry_1
_geom_angle_site_symmetry_3
C1 Ag1 C2 180.0 . .
Ag1 C1 H1B 109.5 . .
Ag1 C1 H1A 109.5 . .
Ag1 C1 H1C 109.5 . .
H1B C1 H1A 109.5 . .
H1B C1 H1C 109.5 . .
H1A C1 H1C 109.5 . .
C5 C10 H10 107.4 . .
C5 C10 C12 112.0(2) . .
C5 C10 C11 111.0(2) . .
C12 C10 H10 107.4 . .
C12 C10 C11 111.2(2) . .
C11 C10 H10 107.4 . .
N4 C2 Ag1 125.84(15) . .
N4 C2 Ag1 125.84(15) 2_655 .
N4 C2 N4 108.3(3) . 2_655
C2 N4 C4 123.7(2) . .
C2 N4 C3 113.5(2) . .
C4 N4 C3 122.55(19) . .
C6 C7 H7 119.8 . .
C6 C7 C8 120.5(2) . .
C8 C7 H7 119.8 . .
C9 C4 N4 118.8(2) . .
C5 C4 N4 118.7(2) . .
C5 C4 C9 122.5(2) . .
N4 C3 C3 101.94(12) . 2_655
N4 C3 H3A 111.4 . .
N4 C3 H3B 111.4 . .
C3 C3 H3A 111.4 2_655 .
C3 C3 H3B 111.4 2_655 .
H3A C3 H3B 109.2 . .
C4 C9 C13 121.8(2) . .
C8 C9 C4 117.8(2) . .
C8 C9 C13 120.3(2) . .
C9 C13 H13 107.7 . .
C9 C13 C14 110.5(2) . .
C9 C13 C15 111.9(2) . .
C14 C13 H13 107.7 . .
C15 C13 H13 107.7 . .
C15 C13 C14 111.2(2) . .
C4 C5 C10 122.7(2) . .
C6 C5 C10 120.0(2) . .
C6 C5 C4 117.3(2) . .
C7 C6 C5 121.3(3) . .
C7 C6 H6 119.3 . .
C5 C6 H6 119.3 . .
C7 C8 C9 120.5(3) . .
C7 C8 H8 119.7 . .
C9 C8 H8 119.7 . .
C10 C12 H12A 109.5 . .
C10 C12 H12B 109.5 . .
C10 C12 H12C 109.5 . .
H12A C12 H12B 109.5 . .
H12A C12 H12C 109.5 . .
H12B C12 H12C 109.5 . .
C13 C14 H14A 109.5 . .
C13 C14 H14B 109.5 . .
C13 C14 H14C 109.5 . .
H14A C14 H14B 109.5 . .
H14A C14 H14C 109.5 . .
H14B C14 H14C 109.5 . .
C13 C15 H15A 109.5 . .
C13 C15 H15B 109.5 . .
C13 C15 H15C 109.5 . .
H15A C15 H15B 109.5 . .
H15A C15 H15C 109.5 . .
H15B C15 H15C 109.5 . .
C10 C11 H11A 109.5 . .
C10 C11 H11B 109.5 . .
C10 C11 H11C 109.5 . .
H11A C11 H11B 109.5 . .
H11A C11 H11C 109.5 . .
H11B C11 H11C 109.5 . .

loop_
_geom_bond_atom_site_label_1
_geom_bond_atom_site_label_2
_geom_bond_distance
_geom_bond_site_symmetry_2
Ag1 C1 2.094(4) .
Ag1 C2 2.109(3) .
C1 H1B 0.9800 .
C1 H1A 0.9800 .
C1 H1C 0.9800 .
C10 H10 1.0000 .
C10 C5 1.520(4) .
C10 C12 1.530(4) .
C10 C11 1.533(4) .
C2 N4 1.333(3) .
C2 N4 1.333(3) 2_655
N4 C4 1.440(3) .
N4 C3 1.479(3) .
C7 H7 0.9500 .
C7 C6 1.375(4) .
C7 C8 1.390(4) .
C4 C9 1.402(4) .
C4 C5 1.401(3) .
C3 C3 1.539(5) 2_655
C3 H3A 0.9900 .
C3 H3B 0.9900 .
C9 C13 1.520(4) .
C9 C8 1.397(4) .
C13 H13 1.0000 .
C13 C14 1.534(4) .
C13 C15 1.528(4) .
C5 C6 1.399(3) .
C6 H6 0.9500 .
C8 H8 0.9500 .
C12 H12A 0.9800 .
C12 H12B 0.9800 .
C12 H12C 0.9800 .
C14 H14A 0.9800 .
C14 H14B 0.9800 .
C14 H14C 0.9800 .
C15 H15A 0.9800 .
C15 H15B 0.9800 .
C15 H15C 0.9800 .
C11 H11A 0.9800 .
C11 H11B 0.9800 .
C11 H11C 0.9800 .

loop_
_geom_torsion_atom_site_label_1
_geom_torsion_atom_site_label_2
_geom_torsion_atom_site_label_3
_geom_torsion_atom_site_label_4
_geom_torsion
_geom_torsion_site_symmetry_1
_geom_torsion_site_symmetry_4
Ag1 C2 N4 C4 -2.7(3) . .
Ag1 C2 N4 C3 -176.95(13) . .
C10 C5 C6 C7 179.1(3) . .
C2 N4 C4 C9 -88.2(3) . .
C2 N4 C4 C5 90.5(3) . .
C2 N4 C3 C3 -7.3(3) . 2_655
N4 C2 N4 C4 177.3(3) 2_655 .
N4 C2 N4 C3 3.04(13) 2_655 .
N4 C4 C9 C13 0.0(4) . .
N4 C4 C9 C8 177.5(2) . .
N4 C4 C5 C10 2.8(4) . .
N4 C4 C5 C6 -176.3(2) . .
C4 N4 C3 C3 178.3(2) . 2_655
C4 C9 C13 C14 107.9(3) . .
C4 C9 C13 C15 -127.7(3) . .
C4 C9 C8 C7 -0.7(4) . .
C4 C5 C6 C7 -1.7(4) . .
C3 N4 C4 C9 85.6(3) . .
C3 N4 C4 C5 -95.7(3) . .
C9 C4 C5 C10 -178.6(2) . .
C9 C4 C5 C6 2.3(4) . .
C13 C9 C8 C7 176.9(3) . .
C5 C4 C9 C13 -178.7(2) . .
C5 C4 C9 C8 -1.1(4) . .
C6 C7 C8 C9 1.2(4) . .
C8 C7 C6 C5 0.0(5) . .
C8 C9 C13 C14 -69.6(3) . .
C8 C9 C13 C15 54.9(4) . .
C12 C10 C5 C4 127.6(3) . .
C12 C10 C5 C6 -53.3(3) . .
C11 C10 C5 C4 -107.3(3) . .
C11 C10 C5 C6 71.8(3) . .

loop_
_twin_individual_id
_twin_individual_mass_fraction_refined
1 0.49(2)
2 0.51(2)
